data_1503922
loop_
_publ_author_name
'Li, Xiaoxun'
'Du, Yunfei'
'Liang, Zhidan'
'Li, Xiangke'
'Pan, Yan'
'Zhao, Kang'

_publ_section_title
;
 Simple conversion of enamines to 2H-azirines and their rearrangements
 under thermal conditions.
;
_journal_issue 12
_journal_name_full 'Organic letters'
_journal_page_first 2643
_journal_page_last 2646
_journal_paper_doi 10.1021/ol9006663
_journal_volume 11
_journal_year 2009
_chemical_formula_sum 'C10 H7 Cl N2'
_chemical_formula_weight 190.63
_chemical_name_systematic
; 
 ? 
;
_space_group_IT_number 14
_symmetry_cell_setting monoclinic
_symmetry_space_group_name_Hall '-P 2ybc'
_symmetry_space_group_name_H-M 'P 1 21/c 1'
_atom_sites_solution_hydrogens geom
_atom_sites_solution_primary direct
_atom_sites_solution_secondary difmap
_audit_creation_method SHELXL-97
_cell_angle_alpha 90.00
_cell_angle_beta 109.25(3)
_cell_angle_gamma 90.00
_cell_formula_units_Z 4
_cell_length_a 9.958(2)
_cell_length_b 14.194(3)
_cell_length_c 6.8200(14)
_cell_measurement_reflns_used 2668
_cell_measurement_temperature 113(2)
_cell_measurement_theta_max 27.872
_cell_measurement_theta_min 2.163
_cell_volume 910.1(4)
_computing_cell_refinement crystalclear
_computing_data_collection crystalclear
_computing_data_reduction crystalclear
_computing_molecular_graphics 'Bruker SHELXTL'
_computing_publication_material 'Bruker SHELXTL'
_computing_structure_refinement 'SHELXL-97 (Sheldrick, 1997)'
_computing_structure_solution 'SHELXS-97 (Sheldrick, 1990)'
_diffrn_ambient_temperature 113(2)
_diffrn_detector_area_resol_mean 7.31
_diffrn_measured_fraction_theta_full 0.986
_diffrn_measured_fraction_theta_max 0.986
_diffrn_measurement_device_type 'rigaku saturn'
_diffrn_measurement_method '\w scans'
_diffrn_radiation_monochromator confocal
_diffrn_radiation_source 'rotating anode'
_diffrn_radiation_type MoK\a
_diffrn_radiation_wavelength 0.71073
_diffrn_reflns_av_R_equivalents 0.0328
_diffrn_reflns_av_sigmaI/netI 0.0347
_diffrn_reflns_limit_h_max 10
_diffrn_reflns_limit_h_min -13
_diffrn_reflns_limit_k_max 18
_diffrn_reflns_limit_k_min -18
_diffrn_reflns_limit_l_max 8
_diffrn_reflns_limit_l_min -8
_diffrn_reflns_number 6498
_diffrn_reflns_theta_full 27.95
_diffrn_reflns_theta_max 27.95
_diffrn_reflns_theta_min 2.17
_diffrn_standards_decay_% 0
_diffrn_standards_interval_count 0
_diffrn_standards_interval_time 0
_diffrn_standards_number 0
_exptl_absorpt_coefficient_mu 0.368
_exptl_absorpt_correction_T_max 0.9642
_exptl_absorpt_correction_T_min 0.9368
_exptl_absorpt_correction_type multi-scan
_exptl_absorpt_process_details Crystalclear
_exptl_crystal_density_diffrn 1.391
_exptl_crystal_density_method 'not measured'
_exptl_crystal_F_000 392
_exptl_crystal_size_max 0.18
_exptl_crystal_size_mid 0.14
_exptl_crystal_size_min 0.10
_refine_diff_density_max 0.308
_refine_diff_density_min -0.318
_refine_diff_density_rms 0.048
_refine_ls_extinction_method none
_refine_ls_goodness_of_fit_ref 1.131
_refine_ls_hydrogen_treatment constr
_refine_ls_matrix_type full
_refine_ls_number_parameters 119
_refine_ls_number_reflns 2150
_refine_ls_number_restraints 0
_refine_ls_restrained_S_all 1.131
_refine_ls_R_factor_all 0.0368
_refine_ls_R_factor_gt 0.0295
_refine_ls_shift/su_max 0.001
_refine_ls_shift/su_mean 0.000
_refine_ls_structure_factor_coef Fsqd
_refine_ls_weighting_details 'calc w=1/[\s^2^(Fo^2^)+(0.0489P)^2^+0.0077P] where P=(Fo^2^+2Fc^2^)/3'
_refine_ls_weighting_scheme calc
_refine_ls_wR_factor_gt 0.0853
_refine_ls_wR_factor_ref 0.0888
_reflns_number_gt 1685
_reflns_number_total 2150
_reflns_threshold_expression >2sigma(I)
_cod_data_source_file ol9006663_si_002.cif
_cod_data_source_block r80601e1
_cod_depositor_comments
;
The following automatic conversions were performed:

'_symmetry_cell_setting' value 'Monoclinic' changed to 'monoclinic'
according to /home/saulius/struct/CIF-dictionaries/cif_core.dic
dictionary named 'cif_core.dic' version 2.4.2 from
2011-04-26.

'_exptl_absorpt_correction_type' value 'MULTI-SCAN'
changed to 'multi-scan' according to
/home/saulius/struct/CIF-dictionaries/cif_core.dic dictionary named
'cif_core.dic' version 2.4.2 from
2011-04-26.

'_refine_ls_hydrogen_treatment' value 'CONSTR' changed
to 'constr' according to
/home/saulius/struct/CIF-dictionaries/cif_core.dic dictionary named
'cif_core.dic' version 2.4.2 from 2011-04-26.

Automatic conversion script
Id: cif_fix_values 1715 2011-07-08 13:25:40Z adriana 
;
_cod_original_cell_volume 910.1(3)
_cod_original_sg_symbol_H-M P2(1)/c
_cod_database_code 1503922

loop_
_symmetry_equiv_pos_as_xyz
'x, y, z'
'-x, y+1/2, -z+1/2'
'-x, -y, -z'
'x, -y-1/2, z-1/2'

loop_
_atom_site_label
_atom_site_type_symbol
_atom_site_fract_x
_atom_site_fract_y
_atom_site_fract_z
_atom_site_U_iso_or_equiv
_atom_site_adp_type
_atom_site_occupancy
_atom_site_symmetry_multiplicity
_atom_site_calc_flag
_atom_site_refinement_flags
Cl1 Cl -0.38074(3) 0.14665(2) 0.16498(5) 0.02657(13) Uani 1 1 d .
N1 N 0.30587(10) 0.21453(7) 0.78510(16) 0.0174(2) Uani 1 1 d .
N2 N 0.25066(11) 0.03473(8) 1.10909(16) 0.0256(3) Uani 1 1 d .
C1 C 0.04182(13) 0.16065(8) 0.41124(18) 0.0171(3) Uani 1 1 d .
H1 H 0.1179 0.1808 0.3713 0.021 Uiso 1 1 calc R
C2 C -0.09537(14) 0.16662(9) 0.2727(2) 0.0193(3) Uani 1 1 d .
H2 H -0.1121 0.1907 0.1400 0.023 Uiso 1 1 calc R
C3 C -0.20717(13) 0.13621(8) 0.3345(2) 0.0175(3) Uani 1 1 d .
C4 C -0.18502(13) 0.09844(9) 0.52923(19) 0.0180(3) Uani 1 1 d .
H4 H -0.2613 0.0773 0.5673 0.022 Uiso 1 1 calc R
C5 C -0.04747(12) 0.09257(8) 0.66691(18) 0.0158(3) Uani 1 1 d .
H5 H -0.0313 0.0669 0.7982 0.019 Uiso 1 1 calc R
C6 C 0.06677(12) 0.12458(8) 0.61090(18) 0.0133(2) Uani 1 1 d .
C7 C 0.21326(12) 0.12258(8) 0.76110(18) 0.0142(3) Uani 1 1 d .
C8 C 0.34031(13) 0.14336(8) 0.70416(18) 0.0144(3) Uani 1 1 d .
C9 C 0.44422(12) 0.10816(9) 0.61138(18) 0.0186(3) Uani 1 1 d .
H9A H 0.5115 0.1570 0.6140 0.028 Uiso 1 1 calc R
H9B H 0.3958 0.0896 0.4703 0.028 Uiso 1 1 calc R
H9C H 0.4933 0.0549 0.6891 0.028 Uiso 1 1 calc R
C10 C 0.23396(12) 0.07381(9) 0.95645(18) 0.0168(3) Uani 1 1 d .

loop_
_atom_site_aniso_label
_atom_site_aniso_U_11
_atom_site_aniso_U_22
_atom_site_aniso_U_33
_atom_site_aniso_U_23
_atom_site_aniso_U_13
_atom_site_aniso_U_12
Cl1 0.01440(18) 0.0314(2) 0.0262(2) -0.00009(13) -0.00362(13) 0.00250(13)
N1 0.0130(5) 0.0189(5) 0.0191(5) -0.0019(4) 0.0036(4) -0.0034(4)
N2 0.0224(6) 0.0347(7) 0.0176(6) 0.0046(5) 0.0039(4) 0.0000(5)
C1 0.0167(6) 0.0186(6) 0.0158(6) 0.0026(5) 0.0048(5) -0.0016(5)
C2 0.0200(6) 0.0195(6) 0.0161(6) 0.0033(5) 0.0027(5) 0.0002(5)
C3 0.0133(6) 0.0152(6) 0.0196(6) -0.0013(5) -0.0005(5) 0.0014(4)
C4 0.0144(6) 0.0182(6) 0.0215(6) 0.0000(5) 0.0058(5) -0.0019(5)
C5 0.0162(6) 0.0164(6) 0.0148(6) 0.0015(4) 0.0051(5) -0.0005(5)
C6 0.0133(6) 0.0112(5) 0.0144(6) -0.0004(4) 0.0030(4) 0.0006(4)
C7 0.0146(6) 0.0141(6) 0.0137(6) -0.0005(4) 0.0045(5) -0.0008(4)
C8 0.0121(5) 0.0170(6) 0.0119(6) 0.0017(4) 0.0011(4) -0.0007(4)
C9 0.0150(6) 0.0229(6) 0.0187(6) -0.0009(5) 0.0068(5) 0.0014(5)
C10 0.0131(6) 0.0206(6) 0.0156(6) -0.0012(5) 0.0034(4) 0.0004(5)

loop_
_atom_type_symbol
_atom_type_description
_atom_type_scat_dispersion_real
_atom_type_scat_dispersion_imag
_atom_type_scat_source
C C 0.0033 0.0016 'International Tables Vol C Tables 4.2.6.8 and 6.1.1.4'
H H 0.0000 0.0000 'International Tables Vol C Tables 4.2.6.8 and 6.1.1.4'
N N 0.0061 0.0033 'International Tables Vol C Tables 4.2.6.8 and 6.1.1.4'
Cl Cl 0.1484 0.1585 'International Tables Vol C Tables 4.2.6.8 and 6.1.1.4'

loop_
_geom_angle_atom_site_label_1
_geom_angle_atom_site_label_2
_geom_angle_atom_site_label_3
_geom_angle
C8 N1 C7 61.43(8)
C2 C1 C6 120.38(12)
C2 C1 H1 119.8
C6 C1 H1 119.8
C3 C2 C1 119.04(11)
C3 C2 H2 120.5
C1 C2 H2 120.5
C4 C3 C2 121.66(11)
C4 C3 Cl1 118.74(10)
C2 C3 Cl1 119.59(10)
C3 C4 C5 118.97(12)
C3 C4 H4 120.5
C5 C4 H4 120.5
C4 C5 C6 120.68(11)
C4 C5 H5 119.7
C6 C5 H5 119.7
C5 C6 C1 119.24(11)
C5 C6 C7 120.82(10)
C1 C6 C7 119.93(11)
C10 C7 C8 117.57(10)
C10 C7 C6 116.91(10)
C8 C7 C6 123.41(10)
C10 C7 N1 113.44(10)
C8 C7 N1 48.40(6)
C6 C7 N1 117.74(9)
N1 C8 C9 143.09(12)
N1 C8 C7 70.17(9)
C9 C8 C7 146.74(11)
C8 C9 H9A 109.5
C8 C9 H9B 109.5
H9A C9 H9B 109.5
C8 C9 H9C 109.5
H9A C9 H9C 109.5
H9B C9 H9C 109.5
N2 C10 C7 179.32(14)

loop_
_geom_bond_atom_site_label_1
_geom_bond_atom_site_label_2
_geom_bond_distance
Cl1 C3 1.7404(14)
N1 C8 1.2521(15)
N1 C7 1.5751(15)
N2 C10 1.1423(15)
C1 C2 1.3840(18)
C1 C6 1.3982(16)
C1 H1 0.9300
C2 C3 1.3832(19)
C2 H2 0.9300
C3 C4 1.3806(18)
C4 C5 1.3845(17)
C4 H4 0.9300
C5 C6 1.3904(17)
C5 H5 0.9300
C6 C7 1.4809(16)
C7 C10 1.4545(16)
C7 C8 1.4706(17)
C8 C9 1.4671(17)
C9 H9A 0.9600
C9 H9B 0.9600
C9 H9C 0.9600

loop_
_geom_torsion_atom_site_label_1
_geom_torsion_atom_site_label_2
_geom_torsion_atom_site_label_3
_geom_torsion_atom_site_label_4
_geom_torsion
C6 C1 C2 C3 -0.14(18)
C1 C2 C3 C4 -1.28(18)
C1 C2 C3 Cl1 178.00(9)
C2 C3 C4 C5 1.19(18)
Cl1 C3 C4 C5 -178.09(9)
C3 C4 C5 C6 0.33(18)
C4 C5 C6 C1 -1.71(18)
C4 C5 C6 C7 177.08(11)
C2 C1 C6 C5 1.61(17)
C2 C1 C6 C7 -177.19(11)
C5 C6 C7 C10 8.53(16)
C1 C6 C7 C10 -172.69(11)
C5 C6 C7 C8 171.56(11)
C1 C6 C7 C8 -9.66(17)
C5 C6 C7 N1 -131.92(11)
C1 C6 C7 N1 46.86(15)
C8 N1 C7 C10 106.83(12)
C8 N1 C7 C6 -111.41(12)
C7 N1 C8 C9 179.4(2)
C10 C7 C8 N1 -97.85(12)
C6 C7 C8 N1 99.21(12)
C10 C7 C8 C9 82.8(2)
C6 C7 C8 C9 -80.2(2)
N1 C7 C8 C9 -179.4(2)
C8 C7 C10 N2 -66(12)
C6 C7 C10 N2 98(12)
N1 C7 C10 N2 -120(12)
